data_1514156
loop_
_publ_author_name
'McKellar, Scott C.'
'Graham, Alexander J.'
'Allan, David R.'
'Mohideen, M Infas H'
'Morris, Russell E.'
'Moggach, Stephen A.'

_publ_section_title
;
 The effect of pressure on the post-synthetic modification of a nanoporous
 metal-organic framework.
;
_journal_issue 8
_journal_name_full Nanoscale
_journal_page_first 4163
_journal_page_last 4173
_journal_paper_doi 10.1039/c3nr04161a
_journal_volume 6
_journal_year 2014
_chemical_formula_moiety 'C30 H24 Cu3 O21.2(CH3)2CHOH'
_chemical_formula_sum 'C36 H40 Cu3 O23'
_chemical_formula_weight 1031.33
_space_group_IT_number 164
_symmetry_cell_setting trigonal
_symmetry_space_group_name_Hall '-P 3 2"'
_symmetry_space_group_name_H-M 'P -3 m 1'
_atom_sites_solution_hydrogens difmap
_atom_sites_solution_primary other
_audit_creation_date 12-10-02
_audit_creation_method CRYSTALS_ver_14.40
_cell_angle_alpha 90
_cell_angle_beta 90
_cell_angle_gamma 120
_cell_formula_units_Z 2
_cell_length_a 18.459(2)
_cell_length_b 18.459(2)
_cell_length_c 6.7489(9)
_cell_measurement_reflns_used 1087
_cell_measurement_temperature 293
_cell_measurement_theta_max 16
_cell_measurement_theta_min 2
_cell_volume 1991.5(4)
_computing_cell_refinement 'USER DEFINED CELL REFINEMENT'
_computing_data_collection 'USER DEFINED DATA COLLECTION'
_computing_data_reduction 'USER DEFINED DATA REDUCTION'
_computing_molecular_graphics 'CAMERON (Watkin et al., 1996)'
_computing_publication_material 'CRYSTALS (Betteridge et al., 2003)'
_computing_structure_refinement 'CRYSTALS (Betteridge et al., 2003)'
_computing_structure_solution 'USER DEFINED STRUCTURE SOLUTION'
_diffrn_ambient_temperature 293
_diffrn_measured_fraction_theta_full 0.739
_diffrn_measured_fraction_theta_max 0.739
_diffrn_measurement_device Area
_diffrn_measurement_device_type 'Rigaku Saturn 724+'
_diffrn_measurement_method \w
_diffrn_radiation_monochromator graphite
_diffrn_radiation_type synchrotron
_diffrn_radiation_wavelength 0.48590
_diffrn_reflns_av_R_equivalents 0.1660
_diffrn_reflns_limit_h_max 0
_diffrn_reflns_limit_h_min -17
_diffrn_reflns_limit_k_max 20
_diffrn_reflns_limit_k_min 0
_diffrn_reflns_limit_l_max 7
_diffrn_reflns_limit_l_min 0
_diffrn_reflns_number 4707
_diffrn_reflns_theta_full 23.351
_diffrn_reflns_theta_max 23.351
_diffrn_reflns_theta_min 1.274
_diffrn_standards_number 0
_exptl_absorpt_coefficient_mu 0.549
_exptl_absorpt_correction_T_max 0.74
_exptl_absorpt_correction_T_min 0.58
_exptl_absorpt_correction_type multi-scan
_exptl_absorpt_process_details 'SADABS (Siemens, 1996)'
_exptl_crystal_colour crystal
_exptl_crystal_density_diffrn 1.720
_exptl_crystal_density_method 'not measured'
_exptl_crystal_description block
_exptl_crystal_F_000 1054
_exptl_crystal_size_max 0.200
_exptl_crystal_size_mid 0.200
_exptl_crystal_size_min 0.100
_platon_squeeze_details
;
see above for details
;
_refine_diff_density_max 1.34
_refine_diff_density_min -1.12
_refine_ls_extinction_method None
_refine_ls_goodness_of_fit_ref 1.0066
_refine_ls_hydrogen_treatment noref
_refine_ls_matrix_type full
_refine_ls_number_parameters 94
_refine_ls_number_reflns 786
_refine_ls_number_restraints 116
_refine_ls_R_factor_all 0.1441
_refine_ls_R_factor_gt 0.0819
_refine_ls_shift/su_max 0.0002748
_refine_ls_shift/su_mean 0.0000379
_refine_ls_structure_factor_coef Fsqd
_refine_ls_weighting_details
;
 Method= Modified Sheldrick 
 w=1/[\s^2^(F^2^) + ( 0.13P)^2^ +15.34P] 
 ,where P=(max(Fo^2^,0) + 2Fc^2^)/3 
;
_refine_ls_weighting_scheme calc
_refine_ls_wR_factor_all 0.2566
_refine_ls_wR_factor_gt 0.2222
_refine_ls_wR_factor_ref 0.2566
_reflns_limit_h_max 0
_reflns_limit_h_min -17
_reflns_limit_k_max 20
_reflns_limit_k_min 0
_reflns_limit_l_max 7
_reflns_limit_l_min 0
_reflns_number_gt 410
_reflns_number_total 799
_reflns_threshold_expression I>2.0\s(I)
_oxford_diffrn_Wilson_B_factor 0.00
_oxford_diffrn_Wilson_scale 0.00
_oxford_refine_ls_r_factor_ref 0.1441
_oxford_refine_ls_scale 0.917(16)
_oxford_reflns_number_all 786
_oxford_reflns_threshold_expression_ref I>-10.0\s(I)
_oxford_structure_analysis_title 'stam15 in P-3m1'
_cod_data_source_file c3nr04161a2.cif
_cod_data_source_block st1007
_cod_depositor_comments
;
The following automatic conversions were performed:

'_atom_sites_solution_primary' value 'Other' changed to 'other'
according to
/usr/data/users/saulius/crontab/automatic-downloads/current/RSC/lib/dictionaries/cif_core.dic
dictionary named 'cif_core.dic' version 2.4.2 from 2011-04-26.

Automatic conversion script
Id: cif_fix_values 2281 2013-09-26 08:29:07Z andrius 
;
_cod_original_cell_volume 1991.6(4)
_cod_original_sg_symbol_H-M 'P -3 m 1 '
_cod_database_code 1514156

loop_
_symmetry_equiv_pos_as_xyz
x,y,z
-x,-y,-z
-y,x-y,z
y,-x+y,-z
-x+y,-x,z
x-y,x,-z
-x+y,y,z
x-y,-y,-z
x,x-y,z
-x,-x+y,-z
-y,-x,z
y,x,-z

loop_
_atom_site_label
_atom_site_type_symbol
_atom_site_fract_x
_atom_site_fract_y
_atom_site_fract_z
_atom_site_U_iso_or_equiv
_atom_site_occupancy
_atom_site_adp_type
_atom_site_refinement_flags_posn
_atom_site_refinement_flags_adp
Cu1 Cu 0.52401(6) 0.47599(6) 0.3425(3) 0.0350 1.0000 Uani S T
O1 O 0.2869(10) 0.2029(6) 1.2728(18) 0.1312 1.0000 Uani D U
O2 O 0.4800(7) 0.3717(6) 0.4844(12) 0.0693 1.0000 Uani D U
O3 O 0.4409(6) 0.4114(5) 0.7546(12) 0.0572 1.0000 Uani D U
O4 O 0.5637(4) 0.4363(4) 0.0795(19) 0.0602 1.0000 Uani S T
H42 H 0.5242 0.4177 0.0095 0.0600 1.0000 Uiso . .
C1 C 0.3068(16) 0.1534(8) 1.200(2) 0.0766 1.0000 Uani DS TU
C2 C 0.3553(12) 0.1776(6) 1.0129(19) 0.0507 1.0000 Uani DS TU
C3 C 0.3784(8) 0.2550(5) 0.9244(14) 0.0477 1.0000 Uani D U
C4 C 0.4223(7) 0.2764(5) 0.7480(13) 0.0432 1.0000 Uani D U
C5 C 0.4401(11) 0.2201(6) 0.6560(17) 0.0411 1.0000 Uani DS TU
C6 C 0.4493(8) 0.3594(5) 0.6540(12) 0.0427 1.0000 Uani D U
C7 C 0.232(2) 0.1858(17) 1.438(5) 0.1389 0.5000 Uani D U
H31 H 0.3632 0.2920 0.9843 0.0567 1.0000 Uiso . .
H71 H 0.2297 0.2297 1.5000 0.1656 1.0000 Uiso . .
H72 H 0.2543 0.1722 1.5536 0.1656 0.5000 Uiso . .
H73 H 0.1763 0.1371 1.4054 0.1656 0.5000 Uiso . .
H51 H 0.4651 0.2326 0.5284 0.0487 1.0000 Uiso . .

loop_
_atom_site_aniso_label
_atom_site_aniso_U_11
_atom_site_aniso_U_22
_atom_site_aniso_U_33
_atom_site_aniso_U_23
_atom_site_aniso_U_13
_atom_site_aniso_U_12
Cu1 0.0378(12) 0.0378(12) 0.0397(13) -0.0004(5) 0.0004(5) 0.0267(12)
O1 0.184(13) 0.117(10) 0.124(10) 0.014(8) 0.087(9) 0.099(10)
O2 0.126(10) 0.062(6) 0.053(5) 0.022(4) 0.031(5) 0.072(7)
O3 0.068(7) 0.042(5) 0.066(5) -0.004(4) 0.013(5) 0.030(5)
O4 0.062(7) 0.062(7) 0.061(9) 0.002(4) -0.002(4) 0.034(8)
C1 0.105(15) 0.070(6) 0.067(11) 0.023(5) 0.046(10) 0.053(8)
C2 0.058(11) 0.048(5) 0.049(8) 0.008(4) 0.016(7) 0.029(6)
C3 0.058(9) 0.049(7) 0.044(6) 0.005(4) 0.012(5) 0.033(7)
C4 0.046(7) 0.044(6) 0.049(6) 0.007(4) 0.013(5) 0.029(6)
C5 0.051(11) 0.038(4) 0.039(9) 0.003(4) 0.007(7) 0.025(6)
C6 0.052(8) 0.044(5) 0.044(5) 0.003(4) 0.005(5) 0.033(6)
C7 0.16(2) 0.14(2) 0.11(2) -0.031(14) 0.066(14) 0.07(2)

loop_
_atom_type_symbol
_atom_type_scat_dispersion_real
_atom_type_scat_dispersion_imag
_atom_type_scat_Cromer_Mann_a1
_atom_type_scat_Cromer_Mann_b1
_atom_type_scat_Cromer_Mann_a2
_atom_type_scat_Cromer_Mann_b2
_atom_type_scat_Cromer_Mann_a3
_atom_type_scat_Cromer_Mann_b3
_atom_type_scat_Cromer_Mann_a4
_atom_type_scat_Cromer_Mann_b4
_atom_type_scat_Cromer_Mann_c
_atom_type_scat_source
C 0.0033 0.0016 2.3100 20.8439 1.0200 10.2075 1.5886 0.5687 0.8650 51.6512 0.2156 'International Tables Vol C 4.2.6.8 and 6.1.1.4'
H 0.0000 0.0000 0.4930 10.5109 0.3229 26.1257 0.1402 3.1424 0.0408 57.7998 0.0030 'International Tables Vol C 4.2.6.8 and 6.1.1.4'
O 0.0106 0.0060 3.0485 13.2771 2.2868 5.7011 1.5463 0.3239 0.8670 32.9089 0.2508 'International Tables Vol C 4.2.6.8 and 6.1.1.4'
Cu 0.3201 1.2651 13.3380 3.5828 7.1676 0.2470 5.6158 11.3966 1.6735 64.8126 1.1910 'International Tables Vol C 4.2.6.8 and 6.1.1.4'

loop_
_geom_angle_atom_site_label_1
_geom_angle_site_symmetry_1
_geom_angle_atom_site_label_2
_geom_angle_atom_site_label_3
_geom_angle_site_symmetry_3
_geom_angle
_geom_angle_publ_flag
O3 2_666 Cu1 O3 12_556 88.4(6) yes
O3 2_666 Cu1 O2 11_665 89.3(4) yes
O3 12_556 Cu1 O2 11_665 167.9(3) yes
O3 2_666 Cu1 Cu1 2_666 84.3(2) yes
O3 12_556 Cu1 Cu1 2_666 84.3(2) yes
O2 11_665 Cu1 Cu1 2_666 83.7(2) yes
O3 2_666 Cu1 O2 . 167.9(3) yes
O3 12_556 Cu1 O2 . 89.3(4) yes
O2 11_665 Cu1 O2 . 90.4(7) yes
Cu1 2_666 Cu1 O2 . 83.7(2) yes
O3 2_666 Cu1 O4 . 95.5(3) yes
O3 12_556 Cu1 O4 . 95.5(3) yes
O2 11_665 Cu1 O4 . 96.5(3) yes
Cu1 2_666 Cu1 O4 . 179.7(4) yes
O2 . Cu1 O4 . 96.5(3) yes
C1 . O1 C7 . 125.5(8) yes
Cu1 . O2 C6 . 124.3(5) yes
Cu1 2_666 O3 C6 . 122.2(5) yes
Cu1 . O4 H42 11_665 104.0 no
Cu1 . O4 H42 . 104.0 no
H42 11_665 O4 H42 . 85.6 no
O1 9_555 C1 O1 . 124.0(7) yes
O1 9_555 C1 C2 . 118.0(3) yes
O1 . C1 C2 . 118.0(3) yes
C1 . C2 C3 9_555 120.0(3) yes
C1 . C2 C3 . 120.0(3) yes
C3 9_555 C2 C3 . 119.9(6) yes
C2 . C3 C4 . 119.6(5) yes
C2 . C3 H31 . 120.1 no
C4 . C3 H31 . 120.2 no
C3 . C4 C5 . 119.8(5) yes
C3 . C4 C6 . 120.4(4) yes
C5 . C4 C6 . 119.8(4) yes
C4 9_555 C5 C4 . 120.9(6) yes
C4 9_555 C5 H51 . 119.5 no
C4 . C5 H51 . 119.5 no
C4 . C6 O2 . 117.6(5) yes
C4 . C6 O3 . 116.9(5) yes
O2 . C6 O3 . 125.5(6) yes
O1 . C7 C7 12_558 139(3) yes
O1 . C7 H71 . 119.5 no
C7 12_558 C7 H71 . 24.3 no
O1 . C7 H72 . 109.8 no
C7 12_558 C7 H72 . 96.8 no
H71 . C7 H72 . 94.2 no
O1 . C7 H73 . 109.0 no
C7 12_558 C7 H73 . 90.6 no
H71 . C7 H73 . 114.1 no
H72 . C7 H73 . 108.9 no
C7 . H71 C7 12_558 131.4 no

loop_
_geom_bond_atom_site_label_1
_geom_bond_atom_site_label_2
_geom_bond_site_symmetry_2
_geom_bond_distance
_geom_bond_publ_flag
Cu1 O3 2_666 1.956(8) yes
Cu1 O3 12_556 1.956(8) yes
Cu1 O2 11_665 1.928(8) yes
Cu1 Cu1 2_666 2.622(4) yes
Cu1 O2 . 1.928(8) yes
Cu1 O4 . 2.181(13) yes
O1 C1 . 1.243(7) yes
O1 C7 . 1.431(9) yes
O2 C6 . 1.248(7) yes
O3 C6 . 1.246(7) yes
O4 H42 11_665 0.789 no
O4 H42 . 0.789 no
C1 C2 . 1.484(8) yes
C2 C3 9_555 1.403(6) yes
C2 C3 . 1.403(6) yes
C3 C4 . 1.382(7) yes
C3 H31 . 0.950 no
C4 C5 . 1.385(7) yes
C4 C6 . 1.495(7) yes
C5 H51 . 0.950 no
C7 C7 12_558 1.70(4) yes
C7 H71 . 0.932 no
C7 H72 . 0.971 no
C7 H73 . 0.996 no

loop_
_platon_squeeze_void_nr
_platon_squeeze_void_average_x
_platon_squeeze_void_average_y
_platon_squeeze_void_average_z
_platon_squeeze_void_volume
_platon_squeeze_void_count_electrons
_platon_squeeze_void_content
1 0.000 0.000 -0.008 176 94 ' '
2 0.333 0.667 -0.051 133 42 ' '
3 0.667 0.333 0.005 133 42 ' '
